data_4330429
loop_
_publ_author_name
'Caroline T. Saouma'
'Connie C. Lu'
'Jonas C. Peters'

_publ_section_title
;
 Mononuclear Five- and Six-Coordinate Iron Hydrazido and Hydrazine Species
;
_journal_name_full 'Inorganic Chemistry'
_journal_page_first 10043
_journal_page_last 10054
_journal_paper_doi 10.1021/ic301704f
_journal_volume 51
_journal_year 2012
_chemical_formula_sum 'C49 H56 B F6 Fe N3 O P4'
_chemical_formula_weight 1007.51
_chemical_name_systematic
; 
 ? 
;
_space_group_IT_number 2
_symmetry_cell_setting triclinic
_symmetry_space_group_name_Hall '-P 1'
_symmetry_space_group_name_H-M 'P -1'
_atom_sites_solution_hydrogens geom
_atom_sites_solution_primary direct
_atom_sites_solution_secondary difmap
_audit_creation_method SHELXL-97
_cell_angle_alpha 74.0540(10)
_cell_angle_beta 79.4630(10)
_cell_angle_gamma 74.3450(10)
_cell_formula_units_Z 2
_cell_length_a 11.7861(9)
_cell_length_b 12.1742(9)
_cell_length_c 18.5366(14)
_cell_measurement_reflns_used 9808
_cell_measurement_temperature 100(2)
_cell_measurement_theta_max 27.41
_cell_measurement_theta_min 2.20
_cell_volume 2445.5(3)
_computing_cell_refinement 'SAINT 7.46A (Bruker-AXS, 2009)'
_computing_data_collection 'APEX2 v2009.9.0 (Bruker-AXS, 2009)'
_computing_data_reduction 'SAINT 7.46A (Bruker-AXS, 2009)'
_computing_molecular_graphics 'Bruker SHELXTL'
_computing_publication_material 'Bruker SHELXTL'
_computing_structure_refinement 'SHELXL-97 (Sheldrick, 2008)'
_computing_structure_solution 'SHELXS-97 (Sheldrick, 2008)'
_diffrn_ambient_temperature 100(2)
_diffrn_detector_area_resol_mean 8.3
_diffrn_measured_fraction_theta_full 1.000
_diffrn_measured_fraction_theta_max 1.000
_diffrn_measurement_device_type 'Bruker Smart APEX CCD'
_diffrn_measurement_method 'omega and phi scans'
_diffrn_radiation_monochromator graphite
_diffrn_radiation_source 'fine-focus sealed tube'
_diffrn_radiation_type MoK\a
_diffrn_radiation_wavelength 0.71073
_diffrn_reflns_av_R_equivalents 0.0395
_diffrn_reflns_av_sigmaI/netI 0.0275
_diffrn_reflns_limit_h_max 14
_diffrn_reflns_limit_h_min -14
_diffrn_reflns_limit_k_max 15
_diffrn_reflns_limit_k_min -15
_diffrn_reflns_limit_l_max 23
_diffrn_reflns_limit_l_min -23
_diffrn_reflns_number 54310
_diffrn_reflns_theta_full 26.73
_diffrn_reflns_theta_max 26.73
_diffrn_reflns_theta_min 1.15
_exptl_absorpt_coefficient_mu 0.502
_exptl_absorpt_correction_T_max 0.9285
_exptl_absorpt_correction_T_min 0.8245
_exptl_absorpt_correction_type multi-scan
_exptl_absorpt_process_details 'SADABS (Sheldrick, 2009)'
_exptl_crystal_colour pink
_exptl_crystal_density_diffrn 1.368
_exptl_crystal_description block
_exptl_crystal_F_000 1048
_exptl_crystal_size_max 0.40
_exptl_crystal_size_mid 0.30
_exptl_crystal_size_min 0.15
_refine_diff_density_max 1.180
_refine_diff_density_min -0.726
_refine_diff_density_rms 0.066
_refine_ls_extinction_method none
_refine_ls_goodness_of_fit_ref 1.044
_refine_ls_hydrogen_treatment mixed
_refine_ls_matrix_type full
_refine_ls_number_parameters 755
_refine_ls_number_reflns 10397
_refine_ls_number_restraints 1773
_refine_ls_restrained_S_all 1.260
_refine_ls_R_factor_all 0.0506
_refine_ls_R_factor_gt 0.0415
_refine_ls_shift/su_max 0.001
_refine_ls_shift/su_mean 0.000
_refine_ls_structure_factor_coef Fsqd
_refine_ls_weighting_details 'calc w=1/[\s^2^(Fo^2^)+(0.0579P)^2^+2.2888P] where P=(Fo^2^+2Fc^2^)/3'
_refine_ls_weighting_scheme calc
_refine_ls_wR_factor_gt 0.1082
_refine_ls_wR_factor_ref 0.1169
_reflns_number_gt 8856
_reflns_number_total 10397
_reflns_threshold_expression >2sigma(I)
_cod_data_source_file ic301704f_si_002_07.cif
_cod_data_source_block 10
_cod_database_code 4330429

loop_
_symmetry_equiv_pos_as_xyz
'x, y, z'
'-x, -y, -z'

loop_
_atom_site_label
_atom_site_type_symbol
_atom_site_fract_x
_atom_site_fract_y
_atom_site_fract_z
_atom_site_U_iso_or_equiv
_atom_site_adp_type
_atom_site_occupancy
_atom_site_symmetry_multiplicity
_atom_site_calc_flag
_atom_site_refinement_flags
_atom_site_disorder_assembly
_atom_site_disorder_group
Fe1 Fe 0.81226(3) 0.64844(3) 0.284320(18) 0.01836(10) Uani 1 1 d U A .
N1 N 0.9734(2) 0.6192(2) 0.31658(13) 0.0255(5) Uani 1 1 d DU . .
H1N H 1.037(2) 0.634(3) 0.2841(16) 0.031 Uiso 1 1 d D . .
H2N H 1.001(3) 0.568(2) 0.3574(14) 0.031 Uiso 1 1 d D . .
N2 N 0.8985(2) 0.7280(2) 0.33231(13) 0.0269(5) Uani 1 1 d DU . .
H3N H 0.892(3) 0.719(3) 0.3823(12) 0.032 Uiso 1 1 d D . .
H4N H 0.932(3) 0.787(2) 0.3107(17) 0.032 Uiso 1 1 d D . .
N3 N 0.7681(2) 0.5552(2) 0.39323(12) 0.0263(5) Uani 1 1 d DU . .
H5N H 0.757(3) 0.595(3) 0.4296(15) 0.032 Uiso 1 1 d D . .
H6N H 0.702(2) 0.531(3) 0.3967(18) 0.032 Uiso 1 1 d D . .
H7N H 0.822(2) 0.490(2) 0.4069(18) 0.032 Uiso 1 1 d D . .
B1 B 0.6724(3) 0.6908(3) 0.11972(16) 0.0227(5) Uani 1 1 d DU . .
C1 C 0.6089(2) 0.7147(2) 0.04341(14) 0.0268(5) Uani 1 1 d DU . .
C2 C 0.5705(3) 0.8294(3) 0.00147(18) 0.0472(9) Uani 1 1 d DU . .
H2 H 0.5790 0.8926 0.0193 0.057 Uiso 1 1 calc R . .
C3 C 0.5204(4) 0.8551(3) -0.06533(19) 0.0579(11) Uani 1 1 d DU . .
H3 H 0.4947 0.9345 -0.0917 0.069 Uiso 1 1 calc R . .
C4 C 0.5076(3) 0.7657(3) -0.09349(18) 0.0455(8) Uani 1 1 d DU . .
H4 H 0.4739 0.7829 -0.1393 0.055 Uiso 1 1 calc R . .
C5 C 0.5446(2) 0.6512(3) -0.05393(16) 0.0360(7) Uani 1 1 d DU . .
H5 H 0.5371 0.5885 -0.0725 0.043 Uiso 1 1 calc R . .
C6 C 0.5932(2) 0.6276(3) 0.01349(15) 0.0282(6) Uani 1 1 d DU . .
H6 H 0.6166 0.5480 0.0403 0.034 Uiso 1 1 calc R . .
C7 C 0.5953(2) 0.7881(2) 0.16998(13) 0.0203(5) Uani 1 1 d DU A .
H7A H 0.5095 0.7979 0.1686 0.024 Uiso 1 1 calc R . .
H7B H 0.6148 0.8651 0.1459 0.024 Uiso 1 1 calc R . .
P1 P 0.62476(5) 0.74573(5) 0.26774(3) 0.01972(14) Uani 1 1 d DU . .
C10 C 0.5029(2) 0.6748(3) 0.31847(15) 0.0309(6) Uani 1 1 d DU A .
C11 C 0.4818(3) 0.6545(3) 0.39774(17) 0.0448(8) Uani 1 1 d DU . .
H11 H 0.5315 0.6753 0.4242 0.054 Uiso 1 1 calc R A .
C12 C 0.3893(3) 0.6044(4) 0.4377(2) 0.0663(13) Uani 1 1 d DU A .
H12 H 0.3760 0.5915 0.4911 0.080 Uiso 1 1 calc R . .
C13 C 0.3166(3) 0.5733(4) 0.4000(2) 0.0723(14) Uani 1 1 d DU . .
H13 H 0.2540 0.5380 0.4277 0.087 Uiso 1 1 calc R A .
C14 C 0.3347(3) 0.5934(3) 0.3223(2) 0.0559(10) Uani 1 1 d DU A .
H14 H 0.2843 0.5724 0.2964 0.067 Uiso 1 1 calc R . .
C15 C 0.4272(2) 0.6448(3) 0.28149(18) 0.0372(7) Uani 1 1 d DU . .
H15 H 0.4384 0.6594 0.2279 0.045 Uiso 1 1 calc R A .
C16 C 0.5794(18) 0.8843(13) 0.3005(10) 0.020(3) Uani 0.47(3) 1 d PDU A 1
C17 C 0.6209(14) 0.8946(13) 0.3642(8) 0.029(3) Uani 0.47(3) 1 d PDU A 1
H17 H 0.6799 0.8323 0.3884 0.035 Uiso 0.47(3) 1 calc PR A 1
C18 C 0.5765(13) 0.9954(14) 0.3923(9) 0.040(3) Uani 0.47(3) 1 d PDU A 1
H18 H 0.6067 1.0013 0.4349 0.047 Uiso 0.47(3) 1 calc PR A 1
C19 C 0.4894(13) 1.0863(14) 0.3590(10) 0.045(3) Uani 0.47(3) 1 d PDU A 1
H19 H 0.4592 1.1541 0.3788 0.054 Uiso 0.47(3) 1 calc PR A 1
C20 C 0.4465(13) 1.0780(13) 0.2967(8) 0.033(3) Uani 0.47(3) 1 d PDU A 1
H20 H 0.3859 1.1397 0.2737 0.040 Uiso 0.47(3) 1 calc PR A 1
C21 C 0.4924(15) 0.9785(12) 0.2677(9) 0.020(2) Uani 0.47(3) 1 d PDU A 1
H21 H 0.4635 0.9749 0.2240 0.024 Uiso 0.47(3) 1 calc PR A 1
C16A C 0.5624(16) 0.8710(12) 0.3111(9) 0.024(3) Uani 0.53(3) 1 d PDU A 2
C17A C 0.6036(12) 0.8674(12) 0.3779(8) 0.030(2) Uani 0.53(3) 1 d PDU A 2
H17A H 0.6660 0.8044 0.3975 0.036 Uiso 0.53(3) 1 calc PR A 2
C18A C 0.5528(8) 0.9566(13) 0.4155(8) 0.039(2) Uani 0.53(3) 1 d PDU A 2
H18A H 0.5791 0.9540 0.4615 0.047 Uiso 0.53(3) 1 calc PR A 2
C19A C 0.4644(9) 1.0482(12) 0.3855(9) 0.043(2) Uani 0.53(3) 1 d PDU A 2
H19A H 0.4292 1.1086 0.4116 0.052 Uiso 0.53(3) 1 calc PR A 2
C20A C 0.4258(11) 1.0543(11) 0.3183(9) 0.041(2) Uani 0.53(3) 1 d PDU A 2
H20A H 0.3668 1.1202 0.2974 0.050 Uiso 0.53(3) 1 calc PR A 2
C21A C 0.4730(14) 0.9640(12) 0.2811(9) 0.029(3) Uani 0.53(3) 1 d PDU A 2
H21A H 0.4444 0.9661 0.2359 0.035 Uiso 0.53(3) 1 calc PR A 2
C8 C 0.8077(2) 0.7145(2) 0.09249(13) 0.0236(5) Uani 1 1 d DU A .
H8A H 0.8049 0.7822 0.0481 0.028 Uiso 1 1 calc R . .
H8B H 0.8609 0.6448 0.0767 0.028 Uiso 1 1 calc R . .
P2 P 0.86926(5) 0.74407(5) 0.16636(3) 0.01952(14) Uani 1 1 d DU . .
C22 C 0.8377(2) 0.9060(2) 0.14571(15) 0.0241(5) Uani 1 1 d DU A .
C23 C 0.7956(2) 0.9670(2) 0.20220(17) 0.0296(6) Uani 1 1 d DU . .
H23 H 0.7802 0.9249 0.2529 0.035 Uiso 1 1 calc R A .
C24 C 0.7758(3) 1.0895(3) 0.1854(2) 0.0401(7) Uani 1 1 d DU A .
H24 H 0.7463 1.1304 0.2244 0.048 Uiso 1 1 calc R . .
C25 C 0.7994(3) 1.1505(3) 0.1116(2) 0.0461(8) Uani 1 1 d DU . .
H25 H 0.7852 1.2338 0.0997 0.055 Uiso 1 1 calc R A .
C26 C 0.8434(3) 1.0910(3) 0.0551(2) 0.0455(8) Uani 1 1 d DU A .
H26 H 0.8606 1.1333 0.0047 0.055 Uiso 1 1 calc R . .
C27 C 0.8625(2) 0.9699(3) 0.07174(17) 0.0352(7) Uani 1 1 d DU . .
H27 H 0.8929 0.9297 0.0325 0.042 Uiso 1 1 calc R A .
C28 C 1.0319(2) 0.7172(2) 0.13968(14) 0.0255(5) Uani 1 1 d DU A .
C29 C 1.0959(2) 0.7809(3) 0.16255(17) 0.0328(6) Uani 1 1 d DU . .
H29 H 1.0552 0.8370 0.1910 0.039 Uiso 1 1 calc R A .
C30 C 1.2184(3) 0.7632(3) 0.14421(19) 0.0419(7) Uani 1 1 d DU A .
H30 H 1.2607 0.8065 0.1605 0.050 Uiso 1 1 calc R . .
C31 C 1.2786(3) 0.6824(3) 0.10219(18) 0.0431(8) Uani 1 1 d DU . .
H31 H 1.3619 0.6712 0.0888 0.052 Uiso 1 1 calc R A .
C32 C 1.2169(3) 0.6186(3) 0.07998(17) 0.0403(7) Uani 1 1 d DU A .
H32 H 1.2584 0.5625 0.0517 0.048 Uiso 1 1 calc R . .
C33 C 1.0939(2) 0.6349(3) 0.09844(15) 0.0308(6) Uani 1 1 d DU . .
H33 H 1.0527 0.5899 0.0829 0.037 Uiso 1 1 calc R A .
C9 C 0.6846(2) 0.5526(2) 0.16944(15) 0.0270(5) Uani 1 1 d DU A .
H9A H 0.7078 0.5002 0.1341 0.032 Uiso 1 1 calc R . .
H9B H 0.6059 0.5436 0.1968 0.032 Uiso 1 1 calc R . .
P3 P 0.79183(6) 0.50539(5) 0.23742(4) 0.02162(14) Uani 1 1 d DU . .
C34 C 0.7482(3) 0.3807(2) 0.31039(17) 0.0311(6) Uani 1 1 d DU A .
C35 C 0.8327(3) 0.2917(3) 0.34960(18) 0.0384(7) Uani 1 1 d DU . .
H35 H 0.9145 0.2907 0.3350 0.046 Uiso 1 1 calc R A .
C36 C 0.7997(3) 0.2045(3) 0.4096(2) 0.0552(10) Uani 1 1 d DU A .
H36 H 0.8591 0.1443 0.4350 0.066 Uiso 1 1 calc R . .
C37 C 0.6822(4) 0.2045(4) 0.4324(3) 0.0779(15) Uani 1 1 d DU . .
H37 H 0.6601 0.1447 0.4735 0.094 Uiso 1 1 calc R A .
C38 C 0.5966(4) 0.2921(4) 0.3953(3) 0.0845(18) Uani 1 1 d DU A .
H38 H 0.5151 0.2933 0.4112 0.101 Uiso 1 1 calc R . .
C39 C 0.6288(3) 0.3789(3) 0.3345(2) 0.0549(10) Uani 1 1 d DU . .
H39 H 0.5688 0.4379 0.3089 0.066 Uiso 1 1 calc R A .
C40 C 0.9312(2) 0.4274(2) 0.19205(14) 0.0249(5) Uani 1 1 d DU A .
C41 C 0.9366(3) 0.3854(2) 0.12831(16) 0.0316(6) Uani 1 1 d DU . .
H41 H 0.8664 0.3990 0.1056 0.038 Uiso 1 1 calc R A .
C42 C 1.0440(3) 0.3237(3) 0.09750(17) 0.0385(7) Uani 1 1 d DU A .
H42 H 1.0461 0.2959 0.0540 0.046 Uiso 1 1 calc R . .
C43 C 1.1474(3) 0.3025(3) 0.12966(17) 0.0372(7) Uani 1 1 d DU . .
H43 H 1.2204 0.2608 0.1084 0.045 Uiso 1 1 calc R A .
C44 C 1.1431(3) 0.3431(3) 0.19335(17) 0.0359(6) Uani 1 1 d DU A .
H44 H 1.2133 0.3286 0.2161 0.043 Uiso 1 1 calc R . .
C45 C 1.0363(3) 0.4049(2) 0.22397(16) 0.0308(6) Uani 1 1 d DU . .
H45 H 1.0347 0.4324 0.2675 0.037 Uiso 1 1 calc R A .
P4 P 0.14297(8) 0.30632(8) 0.44718(5) 0.0427(2) Uani 1 1 d DU . .
F1 F 0.1521(2) 0.4162(2) 0.37789(12) 0.0599(6) Uani 1 1 d DU . .
F2 F 0.0075(2) 0.3297(3) 0.43712(15) 0.0815(8) Uani 1 1 d DU . .
F3 F 0.1816(3) 0.2227(2) 0.39219(14) 0.0881(9) Uani 1 1 d DU . .
F4 F 0.2773(2) 0.2928(2) 0.45921(14) 0.0720(7) Uani 1 1 d DU . .
F5 F 0.1050(2) 0.39433(19) 0.50352(12) 0.0597(6) Uani 1 1 d DU . .
F6 F 0.1338(3) 0.1998(2) 0.51828(13) 0.0687(7) Uani 1 1 d DU . .
O1S O 1.0209(17) 0.9124(19) 0.3134(12) 0.038(3) Uani 0.441(16) 1 d PDU B 1
C1S C 1.0360(17) 1.0249(16) 0.2694(12) 0.042(3) Uani 0.441(16) 1 d PDU B 1
H1S1 H 0.9654 1.0869 0.2797 0.051 Uiso 0.441(16) 1 calc PR B 1
H1S2 H 1.0472 1.0269 0.2149 0.051 Uiso 0.441(16) 1 calc PR B 1
C2S C 1.1430(18) 1.0437(15) 0.2918(12) 0.081(6) Uani 0.441(16) 1 d PDU B 1
H2S1 H 1.1216 1.1127 0.3141 0.098 Uiso 0.441(16) 1 calc PR B 1
H2S2 H 1.2028 1.0571 0.2472 0.098 Uiso 0.441(16) 1 calc PR B 1
C3S C 1.1937(10) 0.9283(12) 0.3519(9) 0.049(3) Uani 0.441(16) 1 d PDU B 1
H3S1 H 1.2555 0.8713 0.3283 0.058 Uiso 0.441(16) 1 calc PR B 1
H3S2 H 1.2251 0.9455 0.3926 0.058 Uiso 0.441(16) 1 calc PR B 1
C4S C 1.0798(9) 0.8880(10) 0.3792(6) 0.038(2) Uani 0.441(16) 1 d PDU B 1
H4S1 H 1.0966 0.8029 0.4034 0.046 Uiso 0.441(16) 1 calc PR B 1
H4S2 H 1.0300 0.9312 0.4164 0.046 Uiso 0.441(16) 1 calc PR B 1
O1T O 1.0355(19) 0.918(3) 0.2954(17) 0.040(6) Uani 0.197(6) 1 d PDU C 2
C1T C 0.9778(13) 1.0110(14) 0.3313(10) 0.042(4) Uani 0.197(6) 1 d PDU C 2
H1T1 H 0.8955 1.0050 0.3519 0.051 Uiso 0.197(6) 1 calc PR C 2
H1T2 H 0.9752 1.0878 0.2946 0.051 Uiso 0.197(6) 1 calc PR C 2
C2T C 1.0484(16) 0.9999(17) 0.3943(10) 0.055(4) Uani 0.197(6) 1 d PDU C 2
H2T1 H 1.0027 0.9782 0.4443 0.066 Uiso 0.197(6) 1 calc PR C 2
H2T2 H 1.0712 1.0742 0.3899 0.066 Uiso 0.197(6) 1 calc PR C 2
C3T C 1.160(2) 0.899(2) 0.3823(11) 0.056(5) Uani 0.197(6) 1 d PDU C 2
H3T1 H 1.2335 0.9190 0.3886 0.067 Uiso 0.197(6) 1 calc PR C 2
H3T2 H 1.1527 0.8239 0.4181 0.067 Uiso 0.197(6) 1 calc PR C 2
C4T C 1.1600(15) 0.894(2) 0.3029(10) 0.057(5) Uani 0.197(6) 1 d PDU C 2
H4T1 H 1.1977 0.9542 0.2666 0.068 Uiso 0.197(6) 1 calc PR C 2
H4T2 H 1.2021 0.8156 0.2947 0.068 Uiso 0.197(6) 1 calc PR C 2
O1R O 1.034(2) 0.900(2) 0.3078(16) 0.052(5) Uani 0.363(17) 1 d PDU D 3
C1R C 1.050(2) 1.016(2) 0.2679(17) 0.058(6) Uani 0.363(17) 1 d PDU D 3
H1R1 H 0.9919 1.0774 0.2896 0.069 Uiso 0.363(17) 1 calc PR D 3
H1R2 H 1.0422 1.0313 0.2136 0.069 Uiso 0.363(17) 1 calc PR D 3
C2R C 1.1743(17) 1.0109(17) 0.2797(12) 0.063(5) Uani 0.363(17) 1 d PDU D 3
H2R1 H 1.1917 1.0896 0.2672 0.076 Uiso 0.363(17) 1 calc PR D 3
H2R2 H 1.2351 0.9587 0.2520 0.076 Uiso 0.363(17) 1 calc PR D 3
C3R C 1.158(2) 0.9544(15) 0.3702(12) 0.066(5) Uani 0.363(17) 1 d PDU D 3
H3R1 H 1.2332 0.9301 0.3928 0.079 Uiso 0.363(17) 1 calc PR D 3
H3R2 H 1.0969 1.0064 0.3980 0.079 Uiso 0.363(17) 1 calc PR D 3
C4R C 1.1163(18) 0.8528(14) 0.3627(10) 0.058(4) Uani 0.363(17) 1 d PDU D 3
H4R1 H 1.1840 0.7934 0.3457 0.070 Uiso 0.363(17) 1 calc PR D 3
H4R2 H 1.0771 0.8153 0.4117 0.070 Uiso 0.363(17) 1 calc PR D 3

loop_
_atom_site_aniso_label
_atom_site_aniso_U_11
_atom_site_aniso_U_22
_atom_site_aniso_U_33
_atom_site_aniso_U_23
_atom_site_aniso_U_13
_atom_site_aniso_U_12
Fe1 0.02119(18) 0.01831(18) 0.01299(17) -0.00250(13) -0.00042(13) -0.00259(13)
N1 0.0263(11) 0.0254(11) 0.0213(11) -0.0009(9) -0.0044(9) -0.0038(9)
N2 0.0366(12) 0.0237(11) 0.0209(11) -0.0060(9) -0.0042(9) -0.0065(9)
N3 0.0299(12) 0.0285(12) 0.0162(10) -0.0010(9) -0.0011(9) -0.0053(10)
B1 0.0255(13) 0.0230(13) 0.0175(13) -0.0059(10) -0.0041(10) 0.0000(11)
C1 0.0235(12) 0.0329(14) 0.0196(12) -0.0098(10) -0.0020(10) 0.0037(11)
C2 0.072(2) 0.0332(16) 0.0303(16) -0.0145(13) -0.0215(15) 0.0159(16)
C3 0.083(3) 0.0433(19) 0.0323(17) -0.0142(15) -0.0298(18) 0.0317(18)
C4 0.0342(16) 0.067(2) 0.0293(15) -0.0223(15) -0.0154(13) 0.0173(15)
C5 0.0250(13) 0.0587(19) 0.0285(14) -0.0177(14) -0.0026(11) -0.0092(13)
C6 0.0213(12) 0.0395(15) 0.0238(13) -0.0097(11) -0.0013(10) -0.0058(11)
C7 0.0221(11) 0.0212(11) 0.0138(11) -0.0020(9) -0.0005(9) -0.0022(9)
P1 0.0209(3) 0.0213(3) 0.0131(3) -0.0031(2) 0.0012(2) -0.0018(2)
C10 0.0221(12) 0.0357(15) 0.0240(13) 0.0054(11) 0.0003(10) -0.0036(11)
C11 0.0286(15) 0.063(2) 0.0248(14) 0.0100(14) 0.0011(12) -0.0050(14)
C12 0.0369(18) 0.097(3) 0.0341(18) 0.0300(19) 0.0014(14) -0.0144(19)
C13 0.0351(18) 0.094(3) 0.058(2) 0.042(2) -0.0048(17) -0.026(2)
C14 0.0333(17) 0.061(2) 0.060(2) 0.0236(18) -0.0162(15) -0.0201(16)
C15 0.0261(14) 0.0397(16) 0.0358(16) 0.0099(13) -0.0058(12) -0.0087(12)
C16 0.017(5) 0.030(4) 0.013(5) -0.010(4) 0.008(4) -0.007(4)
C17 0.032(5) 0.031(5) 0.024(5) -0.009(4) -0.006(4) -0.002(4)
C18 0.049(5) 0.041(6) 0.032(5) -0.024(4) -0.004(4) -0.001(4)
C19 0.050(6) 0.039(6) 0.049(6) -0.030(5) -0.005(5) 0.004(4)
C20 0.030(5) 0.031(5) 0.036(6) -0.015(4) -0.002(4) 0.002(4)
C21 0.015(5) 0.027(4) 0.019(5) -0.008(4) 0.007(4) -0.007(3)
C16A 0.020(5) 0.028(4) 0.020(4) -0.006(3) 0.011(4) -0.006(3)
C17A 0.027(4) 0.034(5) 0.029(5) -0.015(4) 0.004(3) -0.006(4)
C18A 0.037(4) 0.048(5) 0.039(5) -0.023(4) 0.001(3) -0.009(3)
C19A 0.044(4) 0.038(5) 0.051(6) -0.030(4) 0.006(4) -0.004(3)
C20A 0.037(5) 0.029(4) 0.047(6) -0.008(4) 0.007(4) 0.001(3)
C21A 0.024(5) 0.031(4) 0.025(5) -0.003(3) 0.009(4) -0.006(3)
C8 0.0249(12) 0.0259(13) 0.0147(11) -0.0054(9) -0.0007(9) 0.0023(10)
P2 0.0188(3) 0.0201(3) 0.0148(3) -0.0013(2) 0.0009(2) -0.0014(2)
C22 0.0184(11) 0.0203(12) 0.0284(13) 0.0022(10) -0.0030(10) -0.0037(9)
C23 0.0280(13) 0.0250(13) 0.0354(15) -0.0036(11) -0.0100(11) -0.0052(11)
C24 0.0396(16) 0.0234(14) 0.060(2) -0.0086(14) -0.0216(15) -0.0034(12)
C25 0.0374(17) 0.0210(14) 0.077(2) 0.0072(15) -0.0230(16) -0.0096(12)
C26 0.0334(16) 0.0311(16) 0.056(2) 0.0166(14) -0.0037(14) -0.0093(13)
C27 0.0270(14) 0.0308(14) 0.0349(15) 0.0068(12) 0.0028(12) -0.0047(11)
C28 0.0207(12) 0.0271(13) 0.0188(12) 0.0035(10) 0.0003(9) 0.0000(10)
C29 0.0238(13) 0.0349(15) 0.0327(15) -0.0014(12) -0.0010(11) -0.0035(11)
C30 0.0254(14) 0.0498(19) 0.0431(18) 0.0020(14) -0.0061(12) -0.0082(13)
C31 0.0190(13) 0.056(2) 0.0365(16) 0.0056(14) 0.0018(12) 0.0006(13)
C32 0.0292(15) 0.0455(18) 0.0270(14) 0.0004(13) 0.0049(12) 0.0086(13)
C33 0.0263(13) 0.0340(15) 0.0206(12) 0.0006(11) 0.0018(10) 0.0017(11)
C9 0.0304(13) 0.0231(12) 0.0282(13) -0.0076(10) -0.0113(11) -0.0008(10)
P3 0.0259(3) 0.0172(3) 0.0201(3) -0.0032(2) -0.0052(2) -0.0017(2)
C34 0.0360(15) 0.0199(12) 0.0361(15) 0.0003(11) -0.0100(12) -0.0077(11)
C35 0.0407(16) 0.0308(15) 0.0381(17) 0.0031(12) -0.0105(13) -0.0070(13)
C36 0.060(2) 0.0358(18) 0.058(2) 0.0183(16) -0.0207(18) -0.0117(16)
C37 0.065(3) 0.053(2) 0.095(3) 0.045(2) -0.024(2) -0.032(2)
C38 0.052(2) 0.065(3) 0.111(4) 0.047(3) -0.020(2) -0.034(2)
C39 0.0406(18) 0.0365(18) 0.075(3) 0.0210(17) -0.0167(17) -0.0169(15)
C40 0.0301(13) 0.0185(12) 0.0221(12) -0.0044(10) -0.0044(10) 0.0016(10)
C41 0.0369(15) 0.0296(14) 0.0282(14) -0.0099(11) -0.0057(11) -0.0032(12)
C42 0.0476(17) 0.0364(16) 0.0303(15) -0.0161(13) 0.0000(13) -0.0028(14)
C43 0.0394(16) 0.0288(14) 0.0338(15) -0.0089(12) 0.0026(12) 0.0051(12)
C44 0.0344(15) 0.0315(15) 0.0335(15) -0.0054(12) -0.0081(12) 0.0066(12)
C45 0.0364(15) 0.0263(13) 0.0259(13) -0.0074(11) -0.0092(11) 0.0040(11)
P4 0.0479(5) 0.0453(5) 0.0319(4) -0.0137(4) -0.0133(4) 0.0042(4)
F1 0.0705(14) 0.0595(13) 0.0420(11) -0.0016(10) -0.0269(10) 0.0004(11)
F2 0.0542(14) 0.129(2) 0.0714(17) -0.0332(17) -0.0189(12) -0.0202(15)
F3 0.138(3) 0.0662(16) 0.0528(15) -0.0332(13) -0.0165(15) 0.0119(16)
F4 0.0534(13) 0.0785(17) 0.0670(15) 0.0045(13) -0.0254(11) 0.0030(12)
F5 0.0811(16) 0.0530(13) 0.0465(12) -0.0209(10) -0.0190(11) -0.0013(11)
F6 0.109(2) 0.0547(13) 0.0472(13) -0.0095(10) -0.0121(13) -0.0286(14)
O1S 0.035(4) 0.040(6) 0.039(6) -0.009(4) -0.005(4) -0.011(4)
C1S 0.044(6) 0.025(5) 0.061(7) -0.015(5) -0.020(5) 0.000(5)
C2S 0.093(12) 0.045(8) 0.109(11) 0.033(7) -0.071(9) -0.033(8)
C3S 0.040(5) 0.039(6) 0.063(7) 0.004(5) -0.015(4) -0.013(4)
C4S 0.037(5) 0.034(5) 0.045(5) -0.010(3) -0.006(4) -0.008(4)
O1T 0.036(9) 0.036(10) 0.050(11) -0.014(9) -0.010(8) -0.005(8)
C1T 0.038(7) 0.038(8) 0.057(10) -0.020(7) -0.009(7) -0.007(6)
C2T 0.059(10) 0.061(11) 0.059(10) -0.022(8) -0.012(8) -0.024(8)
C3T 0.053(11) 0.062(13) 0.048(10) 0.006(10) -0.014(8) -0.018(9)
C4T 0.039(7) 0.068(10) 0.056(9) -0.015(8) 0.000(7) -0.001(7)
O1R 0.077(11) 0.046(8) 0.044(9) 0.005(7) -0.017(7) -0.041(8)
C1R 0.063(10) 0.041(10) 0.069(10) 0.010(8) -0.024(8) -0.026(9)
C2R 0.046(7) 0.044(9) 0.091(9) 0.020(7) -0.025(6) -0.021(6)
C3R 0.081(11) 0.045(8) 0.078(9) 0.001(7) -0.045(8) -0.019(8)
C4R 0.071(9) 0.045(7) 0.057(9) 0.004(6) -0.019(7) -0.019(6)

loop_
_atom_type_symbol
_atom_type_description
_atom_type_scat_dispersion_real
_atom_type_scat_dispersion_imag
_atom_type_scat_source
C C 0.0033 0.0016 'International Tables Vol C Tables 4.2.6.8 and 6.1.1.4'
H H 0.0000 0.0000 'International Tables Vol C Tables 4.2.6.8 and 6.1.1.4'
B B 0.0013 0.0007 'International Tables Vol C Tables 4.2.6.8 and 6.1.1.4'
N N 0.0061 0.0033 'International Tables Vol C Tables 4.2.6.8 and 6.1.1.4'
O O 0.0106 0.0060 'International Tables Vol C Tables 4.2.6.8 and 6.1.1.4'
F F 0.0171 0.0103 'International Tables Vol C Tables 4.2.6.8 and 6.1.1.4'
P P 0.1023 0.0942 'International Tables Vol C Tables 4.2.6.8 and 6.1.1.4'
Fe Fe 0.3463 0.8444 'International Tables Vol C Tables 4.2.6.8 and 6.1.1.4'

loop_
_geom_angle_atom_site_label_1
_geom_angle_atom_site_label_2
_geom_angle_atom_site_label_3
_geom_angle
N1 Fe1 N2 42.20(9)
N1 Fe1 N3 85.14(9)
N2 Fe1 N3 86.30(10)
N1 Fe1 P3 113.09(7)
N2 Fe1 P3 155.25(7)
N3 Fe1 P3 90.46(7)
N1 Fe1 P1 156.06(7)
N2 Fe1 P1 113.86(7)
N3 Fe1 P1 94.18(7)
P3 Fe1 P1 90.84(3)
N1 Fe1 P2 92.47(7)
N2 Fe1 P2 92.94(7)
N3 Fe1 P2 177.19(7)
P3 Fe1 P2 89.11(3)
P1 Fe1 P2 88.61(2)
N2 N1 Fe1 69.59(13)
N2 N1 H1N 110(2)
Fe1 N1 H1N 123(2)
N2 N1 H2N 113(2)
Fe1 N1 H2N 127(2)
H1N N1 H2N 106(3)
N1 N2 Fe1 68.21(13)
N1 N2 H3N 107(2)
Fe1 N2 H3N 122(2)
N1 N2 H4N 111(2)
Fe1 N2 H4N 128(2)
H3N N2 H4N 108(3)
Fe1 N3 H5N 115(2)
Fe1 N3 H6N 111(2)
H5N N3 H6N 106(3)
Fe1 N3 H7N 112(2)
H5N N3 H7N 107(3)
H6N N3 H7N 105(3)
C1 B1 C8 107.6(2)
C1 B1 C9 111.2(2)
C8 B1 C9 108.4(2)
C1 B1 C7 108.7(2)
C8 B1 C7 108.2(2)
C9 B1 C7 112.5(2)
C6 C1 C2 115.0(3)
C6 C1 B1 124.9(2)
C2 C1 B1 120.0(2)
C3 C2 C1 122.7(3)
C3 C2 H2 118.7
C1 C2 H2 118.7
C4 C3 C2 120.4(3)
C4 C3 H3 119.8
C2 C3 H3 119.8
C5 C4 C3 118.7(3)
C5 C4 H4 120.6
C3 C4 H4 120.6
C4 C5 C6 119.9(3)
C4 C5 H5 120.1
C6 C5 H5 120.1
C1 C6 C5 123.3(3)
C1 C6 H6 118.4
C5 C6 H6 118.4
B1 C7 P1 113.51(16)
B1 C7 H7A 108.9
P1 C7 H7A 108.9
B1 C7 H7B 108.9
P1 C7 H7B 108.9
H7A C7 H7B 107.7
C7 P1 C16A 109.5(5)
C7 P1 C10 103.63(12)
C16A P1 C10 91.0(7)
C7 P1 C16 105.3(5)
C16A P1 C16 9.3(12)
C10 P1 C16 100.1(7)
C7 P1 Fe1 113.75(8)
C16A P1 Fe1 117.4(5)
C10 P1 Fe1 118.83(9)
C16 P1 Fe1 113.4(6)
C15 C10 C11 118.0(3)
C15 C10 P1 122.9(2)
C11 C10 P1 119.1(2)
C12 C11 C10 120.8(3)
C12 C11 H11 119.6
C10 C11 H11 119.6
C13 C12 C11 120.3(3)
C13 C12 H12 119.9
C11 C12 H12 119.9
C12 C13 C14 120.0(3)
C12 C13 H13 120.0
C14 C13 H13 120.0
C13 C14 C15 120.1(4)
C13 C14 H14 120.0
C15 C14 H14 120.0
C10 C15 C14 120.8(3)
C10 C15 H15 119.6
C14 C15 H15 119.6
C21 C16 C17 116.8(10)
C21 C16 P1 121.0(9)
C17 C16 P1 121.9(10)
C18 C17 C16 120.8(10)
C18 C17 H17 119.6
C16 C17 H17 119.6
C19 C18 C17 120.8(9)
C19 C18 H18 119.6
C17 C18 H18 119.6
C18 C19 C20 119.5(8)
C18 C19 H19 120.3
C20 C19 H19 120.3
C19 C20 C21 119.8(10)
C19 C20 H20 120.1
C21 C20 H20 120.1
C20 C21 C16 122.3(11)
C20 C21 H21 118.9
C16 C21 H21 118.9
C21A C16A C17A 120.5(10)
C21A C16A P1 121.6(9)
C17A C16A P1 117.8(9)
C18A C17A C16A 119.7(10)
C18A C17A H17A 120.2
C16A C17A H17A 120.2
C19A C18A C17A 119.5(9)
C19A C18A H18A 120.2
C17A C18A H18A 120.2
C18A C19A C20A 121.2(8)
C18A C19A H19A 119.4
C20A C19A H19A 119.4
C19A C20A C21A 120.1(10)
C19A C20A H20A 119.9
C21A C20A H20A 119.9
C16A C21A C20A 118.9(12)
C16A C21A H21A 120.5
C20A C21A H21A 120.5
B1 C8 P2 112.86(16)
B1 C8 H8A 109.0
P2 C8 H8A 109.0
B1 C8 H8B 109.0
P2 C8 H8B 109.0
H8A C8 H8B 107.8
C8 P2 C22 104.22(12)
C8 P2 C28 106.56(12)
C22 P2 C28 97.57(11)
C8 P2 Fe1 114.45(9)
C22 P2 Fe1 117.43(9)
C28 P2 Fe1 114.68(8)
C23 C22 C27 118.4(2)
C23 C22 P2 122.00(19)
C27 C22 P2 119.5(2)
C22 C23 C24 120.9(3)
C22 C23 H23 119.5
C24 C23 H23 119.5
C25 C24 C23 119.4(3)
C25 C24 H24 120.3
C23 C24 H24 120.3
C26 C25 C24 120.3(3)
C26 C25 H25 119.9
C24 C25 H25 119.9
C25 C26 C27 120.2(3)
C25 C26 H26 119.9
C27 C26 H26 119.9
C26 C27 C22 120.8(3)
C26 C27 H27 119.6
C22 C27 H27 119.6
C33 C28 C29 118.4(2)
C33 C28 P2 122.7(2)
C29 C28 P2 118.9(2)
C30 C29 C28 120.9(3)
C30 C29 H29 119.5
C28 C29 H29 119.5
C31 C30 C29 120.0(3)
C31 C30 H30 120.0
C29 C30 H30 120.0
C32 C31 C30 119.6(3)
C32 C31 H31 120.2
C30 C31 H31 120.2
C31 C32 C33 121.0(3)
C31 C32 H32 119.5
C33 C32 H32 119.5
C28 C33 C32 120.1(3)
C28 C33 H33 120.0
C32 C33 H33 120.0
B1 C9 P3 114.01(18)
B1 C9 H9A 108.8
P3 C9 H9A 108.8
B1 C9 H9B 108.8
P3 C9 H9B 108.8
H9A C9 H9B 107.6
C9 P3 C40 106.84(12)
C9 P3 C34 106.24(13)
C40 P3 C34 100.09(12)
C9 P3 Fe1 114.42(9)
C40 P3 Fe1 114.16(9)
C34 P3 Fe1 113.80(10)
C35 C34 C39 117.2(3)
C35 C34 P3 120.9(2)
C39 C34 P3 121.5(2)
C36 C35 C34 121.3(3)
C36 C35 H35 119.4
C34 C35 H35 119.4
C37 C36 C35 120.7(3)
C37 C36 H36 119.7
C35 C36 H36 119.7
C36 C37 C38 119.3(3)
C36 C37 H37 120.3
C38 C37 H37 120.3
C37 C38 C39 120.4(4)
C37 C38 H38 119.8
C39 C38 H38 119.8
C38 C39 C34 121.1(3)
C38 C39 H39 119.4
C34 C39 H39 119.4
C41 C40 C45 117.8(2)
C41 C40 P3 123.0(2)
C45 C40 P3 119.1(2)
C40 C41 C42 120.7(3)
C40 C41 H41 119.6
C42 C41 H41 119.6
C43 C42 C41 120.7(3)
C43 C42 H42 119.6
C41 C42 H42 119.6
C42 C43 C44 119.1(3)
C42 C43 H43 120.4
C44 C43 H43 120.4
C43 C44 C45 120.3(3)
C43 C44 H44 119.9
C45 C44 H44 119.9
C44 C45 C40 121.4(3)
C44 C45 H45 119.3
C40 C45 H45 119.3
F3 P4 F2 92.27(17)
F3 P4 F6 91.78(14)
F2 P4 F6 92.38(16)
F3 P4 F1 90.25(14)
F2 P4 F1 88.10(15)
F6 P4 F1 177.89(13)
F3 P4 F4 92.02(17)
F2 P4 F4 175.28(16)
F6 P4 F4 89.44(14)
F1 P4 F4 89.93(13)
F3 P4 F5 178.89(18)
F2 P4 F5 88.53(14)
F6 P4 F5 88.95(12)
F1 P4 F5 89.02(12)
F4 P4 F5 87.15(14)
C1S O1S C4S 106.3(12)
O1S C1S C2S 106.6(10)
O1S C1S H1S1 110.4
C2S C1S H1S1 110.4
O1S C1S H1S2 110.4
C2S C1S H1S2 110.4
H1S1 C1S H1S2 108.6
C1S C2S C3S 106.5(10)
C1S C2S H2S1 110.4
C3S C2S H2S1 110.4
C1S C2S H2S2 110.4
C3S C2S H2S2 110.4
H2S1 C2S H2S2 108.6
C4S C3S C2S 97.6(10)
C4S C3S H3S1 112.2
C2S C3S H3S1 112.2
C4S C3S H3S2 112.2
C2S C3S H3S2 112.2
H3S1 C3S H3S2 109.8
O1S C4S C3S 105.9(11)
O1S C4S H4S1 110.6
C3S C4S H4S1 110.6
O1S C4S H4S2 110.6
C3S C4S H4S2 110.6
H4S1 C4S H4S2 108.7
C1T O1T C4T 106.5(15)
O1T C1T C2T 107.1(13)
O1T C1T H1T1 110.3
C2T C1T H1T1 110.3
O1T C1T H1T2 110.3
C2T C1T H1T2 110.3
H1T1 C1T H1T2 108.5
C1T C2T C3T 103.2(11)
C1T C2T H2T1 111.1
C3T C2T H2T1 111.1
C1T C2T H2T2 111.1
C3T C2T H2T2 111.1
H2T1 C2T H2T2 109.1
C4T C3T C2T 103.0(12)
C4T C3T H3T1 111.2
C2T C3T H3T1 111.2
C4T C3T H3T2 111.2
C2T C3T H3T2 111.2
H3T1 C3T H3T2 109.1
O1T C4T C3T 103.3(15)
O1T C4T H4T1 111.1
C3T C4T H4T1 111.1
O1T C4T H4T2 111.1
C3T C4T H4T2 111.1
H4T1 C4T H4T2 109.1
C4R O1R C1R 107.9(13)
O1R C1R C2R 103.0(14)
O1R C1R H1R1 111.2
C2R C1R H1R1 111.2
O1R C1R H1R2 111.2
C2R C1R H1R2 111.2
H1R1 C1R H1R2 109.1
C1R C2R C3R 95.3(14)
C1R C2R H2R1 112.7
C3R C2R H2R1 112.7
C1R C2R H2R2 112.7
C3R C2R H2R2 112.7
H2R1 C2R H2R2 110.2
C4R C3R C2R 94.3(13)
C4R C3R H3R1 112.9
C2R C3R H3R1 112.9
C4R C3R H3R2 112.9
C2R C3R H3R2 112.9
H3R1 C3R H3R2 110.3
O1R C4R C3R 105.8(13)
O1R C4R H4R1 110.6
C3R C4R H4R1 110.6
O1R C4R H4R2 110.6
C3R C4R H4R2 110.6
H4R1 C4R H4R2 108.7

loop_
_geom_bond_atom_site_label_1
_geom_bond_atom_site_label_2
_geom_bond_distance
Fe1 N1 2.006(2)
Fe1 N2 2.025(2)
Fe1 N3 2.076(2)
Fe1 P3 2.2320(7)
Fe1 P1 2.2397(7)
Fe1 P2 2.2526(7)
N1 N2 1.451(3)
N1 H1N 0.90(2)
N1 H2N 0.89(2)
N2 H3N 0.89(2)
N2 H4N 0.88(2)
N3 H5N 0.90(2)
N3 H6N 0.89(2)
N3 H7N 0.88(2)
B1 C1 1.640(4)
B1 C8 1.661(4)
B1 C9 1.663(4)
B1 C7 1.678(4)
C1 C6 1.391(4)
C1 C2 1.397(4)
C2 C3 1.392(4)
C2 H2 0.9500
C3 C4 1.381(5)
C3 H3 0.9500
C4 C5 1.377(5)
C4 H4 0.9500
C5 C6 1.396(4)
C5 H5 0.9500
C6 H6 0.9500
C7 P1 1.814(2)
C7 H7A 0.9900
C7 H7B 0.9900
P1 C16A 1.833(10)
P1 C10 1.849(3)
P1 C16 1.859(10)
C10 C15 1.392(4)
C10 C11 1.408(4)
C11 C12 1.387(4)
C11 H11 0.9500
C12 C13 1.380(6)
C12 H12 0.9500
C13 C14 1.380(5)
C13 H13 0.9500
C14 C15 1.399(4)
C14 H14 0.9500
C15 H15 0.9500
C16 C21 1.396(12)
C16 C17 1.405(11)
C17 C18 1.399(11)
C17 H17 0.9500
C18 C19 1.379(11)
C18 H18 0.9500
C19 C20 1.380(11)
C19 H19 0.9500
C20 C21 1.395(11)
C20 H20 0.9500
C21 H21 0.9500
C16A C21A 1.389(11)
C16A C17A 1.396(11)
C17A C18A 1.391(10)
C17A H17A 0.9500
C18A C19A 1.372(10)
C18A H18A 0.9500
C19A C20A 1.380(11)
C19A H19A 0.9500
C20A C21A 1.393(11)
C20A H20A 0.9500
C21A H21A 0.9500
C8 P2 1.818(3)
C8 H8A 0.9900
C8 H8B 0.9900
P2 C22 1.848(3)
P2 C28 1.852(3)
C22 C23 1.390(4)
C22 C27 1.400(4)
C23 C24 1.400(4)
C23 H23 0.9500
C24 C25 1.385(5)
C24 H24 0.9500
C25 C26 1.380(5)
C25 H25 0.9500
C26 C27 1.384(4)
C26 H26 0.9500
C27 H27 0.9500
C28 C33 1.394(4)
C28 C29 1.402(4)
C29 C30 1.392(4)
C29 H29 0.9500
C30 C31 1.385(5)
C30 H30 0.9500
C31 C32 1.376(5)
C31 H31 0.9500
C32 C33 1.399(4)
C32 H32 0.9500
C33 H33 0.9500
C9 P3 1.819(3)
C9 H9A 0.9900
C9 H9B 0.9900
P3 C40 1.843(3)
P3 C34 1.854(3)
C34 C35 1.394(4)
C34 C39 1.400(4)
C35 C36 1.389(4)
C35 H35 0.9500
C36 C37 1.372(5)
C36 H36 0.9500
C37 C38 1.379(5)
C37 H37 0.9500
C38 C39 1.391(5)
C38 H38 0.9500
C39 H39 0.9500
C40 C41 1.396(4)
C40 C45 1.399(4)
C41 C42 1.397(4)
C41 H41 0.9500
C42 C43 1.386(4)
C42 H42 0.9500
C43 C44 1.387(4)
C43 H43 0.9500
C44 C45 1.391(4)
C44 H44 0.9500
C45 H45 0.9500
P4 F3 1.560(2)
P4 F2 1.581(3)
P4 F6 1.586(2)
P4 F1 1.592(2)
P4 F4 1.598(2)
P4 F5 1.620(2)
O1S C1S 1.426(14)
O1S C4S 1.435(13)
C1S C2S 1.488(13)
C1S H1S1 0.9900
C1S H1S2 0.9900
C2S C3S 1.582(14)
C2S H2S1 0.9900
C2S H2S2 0.9900
C3S C4S 1.507(12)
C3S H3S1 0.9900
C3S H3S2 0.9900
C4S H4S1 0.9900
C4S H4S2 0.9900
O1T C1T 1.421(17)
O1T C4T 1.442(16)
C1T C2T 1.511(15)
C1T H1T1 0.9900
C1T H1T2 0.9900
C2T C3T 1.57(2)
C2T H2T1 0.9900
C2T H2T2 0.9900
C3T C4T 1.491(17)
C3T H3T1 0.9900
C3T H3T2 0.9900
C4T H4T1 0.9900
C4T H4T2 0.9900
O1R C4R 1.429(14)
O1R C1R 1.442(14)
C1R C2R 1.502(15)
C1R H1R1 0.9900
C1R H1R2 0.9900
C2R C3R 1.626(18)
C2R H2R1 0.9900
C2R H2R2 0.9900
C3R C4R 1.493(15)
C3R H3R1 0.9900
C3R H3R2 0.9900
C4R H4R1 0.9900
C4R H4R2 0.9900

loop_
_geom_hbond_atom_site_label_D
_geom_hbond_atom_site_label_H
_geom_hbond_atom_site_label_A
_geom_hbond_distance_DH
_geom_hbond_distance_HA
_geom_hbond_distance_DA
_geom_hbond_angle_DHA
_geom_hbond_site_symmetry_A
N1 H2N F1 0.89(2) 2.19(3) 2.891(3) 135(3) 1_655
N2 H4N O1R 0.88(2) 2.04(3) 2.86(2) 154(3) .
N2 H4N O1S 0.88(2) 2.08(3) 2.894(19) 153(3) .
N2 H4N O1T 0.88(2) 2.18(4) 3.03(3) 160(3) .
